data_7124548
loop_
_publ_author_name
'Pal, Amlan K.'
'Zaccheroni, Nelsi'
'Campagna, Sebastiano'
'Hanan, Garry S.'

_publ_section_title
;
 Near infra-red emission from a mer-Ru(II) complex: consequences of strong
 \s-donation from a neutral, flexible ligand with dual binding modes.
;
_journal_issue 52
_journal_name_full 'Chemical communications (Cambridge, England)'
_journal_page_first 6846
_journal_page_last 6849
_journal_paper_doi 10.1039/c3cc49880h
_journal_volume 50
_journal_year 2014
_chemical_formula_moiety 'C40 H42 F12 N10 P2 Ru, 6(C3 H6 O)'
_chemical_formula_sum 'C58 H78 F12 N10 O6 P2 Ru'
_chemical_formula_weight 1402.31
_space_group_crystal_system monoclinic
_space_group_IT_number 15
_space_group_name_Hall '-C 2yc'
_space_group_name_H-M_alt 'C 1 2/c 1'
_atom_sites_solution_hydrogens geom
_audit_creation_method SHELXL-2013
_cell_angle_alpha 90
_cell_angle_beta 116.1840(10)
_cell_angle_gamma 90
_cell_formula_units_Z 8
_cell_length_a 40.9186(5)
_cell_length_b 12.9990(2)
_cell_length_c 19.2466(2)
_cell_measurement_reflns_used 9516
_cell_measurement_temperature 100(2)
_cell_measurement_theta_max 70.71
_cell_measurement_theta_min 2.41
_cell_volume 9186.8(2)
_computing_structure_refinement 'SHELXL-2013 (Sheldrick, 2013)'
_diffrn_ambient_temperature 100(2)
_diffrn_measured_fraction_theta_full 0.998
_diffrn_measured_fraction_theta_max 0.996
_diffrn_measurement_device_type 'Bruker APEX-II CCD'
_diffrn_measurement_method '\f and \w scans'
_diffrn_radiation_type CuK\a
_diffrn_radiation_wavelength 1.54178
_diffrn_reflns_av_R_equivalents 0.0265
_diffrn_reflns_av_unetI/netI 0.0089
_diffrn_reflns_Laue_measured_fraction_full 0.998
_diffrn_reflns_Laue_measured_fraction_max 0.996
_diffrn_reflns_limit_h_max 50
_diffrn_reflns_limit_h_min -50
_diffrn_reflns_limit_k_max 15
_diffrn_reflns_limit_k_min -15
_diffrn_reflns_limit_l_max 23
_diffrn_reflns_limit_l_min -23
_diffrn_reflns_number 177747
_diffrn_reflns_point_group_measured_fraction_full 0.998
_diffrn_reflns_point_group_measured_fraction_max 0.996
_diffrn_reflns_theta_full 67.679
_diffrn_reflns_theta_max 71.231
_diffrn_reflns_theta_min 2.406
_diffrn_source 'fine-focus sealed tube'
_exptl_absorpt_coefficient_mu 4.533
_exptl_absorpt_correction_T_max 0.5430
_exptl_absorpt_correction_T_min 0.4427
_exptl_absorpt_correction_type multi-scan
_exptl_absorpt_process_details 'SHELXL-97 (Sheldrick, 2008)'
_exptl_crystal_colour purple
_exptl_crystal_density_diffrn 2.028
_exptl_crystal_density_meas 2.028
_exptl_crystal_density_method 'not measured'
_exptl_crystal_description block
_exptl_crystal_F_000 5808
_exptl_crystal_size_max 0.210
_exptl_crystal_size_mid 0.170
_exptl_crystal_size_min 0.150
_platon_squeeze_details
;
;
_refine_diff_density_max 1.914
_refine_diff_density_min -0.777
_refine_diff_density_rms 0.091
_refine_ls_extinction_method none
_refine_ls_goodness_of_fit_ref 1.038
_refine_ls_hydrogen_treatment constr
_refine_ls_matrix_type full
_refine_ls_number_parameters 606
_refine_ls_number_reflns 8880
_refine_ls_number_restraints 0
_refine_ls_restrained_S_all 1.038
_refine_ls_R_factor_all 0.0472
_refine_ls_R_factor_gt 0.0468
_refine_ls_shift/su_max 0.001
_refine_ls_shift/su_mean 0.000
_refine_ls_structure_factor_coef Fsqd
_refine_ls_weighting_details 'w=1/[\s^2^(Fo^2^)+(0.0770P)^2^+35.8710P] where P=(Fo^2^+2Fc^2^)/3'
_refine_ls_weighting_scheme calc
_refine_ls_wR_factor_gt 0.1295
_refine_ls_wR_factor_ref 0.1299
_reflns_Friedel_coverage 0.000
_reflns_number_gt 8737
_reflns_number_total 8880
_reflns_threshold_expression 'I > 2\s(I)'
_cod_data_source_file c3cc49880h2.cif
_cod_data_source_block Amln79
_cod_original_cell_volume 9186.7(2)
_cod_original_sg_symbol_H-M 'C 2/c'
_cod_database_code 7124548
_shelx_space_group_comment
;
The symmetry employed for this shelxl refinement is uniquely defined
by the following loop, which should always be used as a source of
symmetry information in preference to the above space-group names.
They are only intended as comments.
;
_shelx_estimated_absorpt_t_min 0.449
_shelx_estimated_absorpt_t_max 0.550

loop_
_space_group_symop_operation_xyz
'x, y, z'
'-x, y, -z+1/2'
'x+1/2, y+1/2, z'
'-x+1/2, y+1/2, -z+1/2'
'-x, -y, -z'
'x, -y, z-1/2'
'-x+1/2, -y+1/2, -z'
'x+1/2, -y+1/2, z-1/2'

loop_
_atom_site_label
_atom_site_type_symbol
_atom_site_fract_x
_atom_site_fract_y
_atom_site_fract_z
_atom_site_U_iso_or_equiv
_atom_site_adp_type
_atom_site_occupancy
_atom_site_site_symmetry_order
_atom_site_calc_flag
_atom_site_refinement_flags_posn
_atom_site_refinement_flags_adp
_atom_site_refinement_flags_occupancy
Ru1 Ru 0.11626(2) 0.15344(2) 0.44138(2) 0.02499(9) Uani 1 1 d . . .
P1 P 0.20747(3) 0.62910(10) 0.31377(6) 0.0538(3) Uani 1 1 d . . .
P2 P 0.0000 1.0000 0.0000 0.0304(2) Uani 1 2 d S . P
P3 P 0.0000 0.57260(10) 0.2500 0.0616(5) Uani 1 2 d S T P
F1A F 0.18784(11) 0.5275(4) 0.2816(2) 0.0822(9) Uani 0.8015 1 d . . P
F1B F 0.2056(4) 0.4855(15) 0.3247(9) 0.0822(9) Uani 0.1985 1 d . . P
F2A F 0.19504(12) 0.6825(4) 0.2308(3) 0.0822(9) Uani 0.6877 1 d . . P
F2B F 0.1913(3) 0.6003(10) 0.2258(6) 0.0822(9) Uani 0.3123 1 d . . P
F3 F 0.24468(8) 0.5944(3) 0.3172(2) 0.0968(12) Uani 1 1 d . . .
F4 F 0.22769(11) 0.7354(2) 0.35102(19) 0.0890(10) Uani 1 1 d . . .
F5 F 0.21973(8) 0.5939(3) 0.40231(18) 0.0856(10) Uani 1 1 d . . .
F6A F 0.17228(12) 0.6753(5) 0.3167(2) 0.0795(14) Uani 0.7748 1 d . . P
F6B F 0.1634(3) 0.6053(13) 0.3002(7) 0.064(4) Uani 0.2252 1 d . . P
F7 F 0.00821(7) 0.89425(16) 0.04665(13) 0.0572(6) Uani 1 1 d . . .
F8 F 0.04248(6) 1.0278(2) 0.04294(12) 0.0543(6) Uani 1 1 d . . .
F9 F -0.00571(7) 1.05388(19) 0.06813(12) 0.0538(6) Uani 1 1 d . . .
F10A F 0.0354(2) 0.6511(4) 0.2898(3) 0.122(3) Uani 0.7648 1 d . . P
F10B F 0.0094(7) 0.6750(13) 0.2844(16) 0.193(18) Uani 0.2352 1 d . . P
F11 F 0.00612(10) 0.5720(2) 0.17384(14) 0.0865(11) Uani 1 1 d . . .
F12 F 0.02987(8) 0.4870(2) 0.28682(16) 0.0716(7) Uani 1 1 d . . .
N1 N 0.08332(7) 0.04046(19) 0.36882(14) 0.0265(5) Uani 1 1 d . . .
N2 N 0.10893(6) 0.20894(19) 0.34163(14) 0.0262(5) Uani 1 1 d . . .
N3 N 0.14667(7) 0.28779(19) 0.47598(14) 0.0284(5) Uani 1 1 d . . .
N4 N 0.07137(7) 0.22770(19) 0.44083(14) 0.0271(5) Uani 1 1 d . . .
N5 N 0.04754(8) 0.3344(2) 0.50569(16) 0.0337(6) Uani 1 1 d . . .
N6 N 0.10137(7) 0.2425(2) 0.57591(14) 0.0321(6) Uani 1 1 d . . .
N7 N 0.12450(7) 0.0903(2) 0.54670(14) 0.0294(5) Uani 1 1 d . . .
N8 N 0.14585(8) -0.0625(2) 0.51222(16) 0.0343(6) Uani 1 1 d . . .
N9 N 0.18790(8) -0.0930(2) 0.46274(18) 0.0407(6) Uani 1 1 d . . .
N10 N 0.16230(7) 0.0709(2) 0.45305(16) 0.0325(6) Uani 1 1 d . . .
C1 C 0.07696(8) 0.0540(2) 0.29301(17) 0.0274(6) Uani 1 1 d . . .
C2 C 0.05768(9) -0.0183(3) 0.23643(18) 0.0326(6) Uani 1 1 d . . .
H2 H 0.0536 -0.0078 0.1844 0.039 Uiso 1 1 calc R U .
C3 C 0.04442(9) -0.1057(3) 0.25634(19) 0.0359(7) Uani 1 1 d . . .
H3 H 0.0322 -0.1574 0.2189 0.043 Uiso 1 1 calc R U .
C4 C 0.04931(9) -0.1164(3) 0.33185(19) 0.0358(7) Uani 1 1 d . . .
H4 H 0.0397 -0.1745 0.3464 0.043 Uiso 1 1 calc R U .
C5 C 0.06835(8) -0.0419(2) 0.38609(18) 0.0299(6) Uani 1 1 d . . .
H5 H 0.0710 -0.0493 0.4374 0.036 Uiso 1 1 calc R U .
C6 C 0.09069(8) 0.1516(2) 0.27715(18) 0.0271(6) Uani 1 1 d . . .
C7 C 0.08600(8) 0.1871(2) 0.20558(17) 0.0291(6) Uani 1 1 d . . .
H7 H 0.0736 0.1459 0.1607 0.035 Uiso 1 1 calc R U .
C8 C 0.09955(8) 0.2837(2) 0.19921(18) 0.0300(6) Uani 1 1 d . . .
C9 C 0.11821(9) 0.3410(2) 0.2669(2) 0.0314(7) Uani 1 1 d . . .
H9 H 0.1276 0.4070 0.2643 0.038 Uiso 1 1 calc R U .
C10 C 0.12305(8) 0.3017(2) 0.33786(18) 0.0292(6) Uani 1 1 d . . .
C11 C 0.14475(9) 0.3465(2) 0.41495(19) 0.0301(6) Uani 1 1 d . . .
C12 C 0.16425(9) 0.4381(2) 0.4269(2) 0.0347(7) Uani 1 1 d . . .
H12 H 0.1620 0.4789 0.3841 0.042 Uiso 1 1 calc R U .
C13 C 0.18682(9) 0.4688(3) 0.5014(2) 0.0392(7) Uani 1 1 d . . .
H13 H 0.2005 0.5305 0.5103 0.047 Uiso 1 1 calc R U .
C14 C 0.18935(9) 0.4091(3) 0.5631(2) 0.0385(7) Uani 1 1 d . . .
H14 H 0.2049 0.4290 0.6148 0.046 Uiso 1 1 calc R U .
C15 C 0.16884(9) 0.3198(3) 0.54816(19) 0.0345(7) Uani 1 1 d . . .
H15 H 0.1705 0.2794 0.5907 0.041 Uiso 1 1 calc R U .
C16 C 0.09416(9) 0.3230(2) 0.12254(19) 0.0327(7) Uani 1 1 d . . .
C17 C 0.06453(9) 0.2898(3) 0.05478(19) 0.0354(7) Uani 1 1 d . . .
H17 H 0.0479 0.2412 0.0581 0.042 Uiso 1 1 calc R U .
C18 C 0.05904(11) 0.3269(3) -0.0173(2) 0.0414(8) Uani 1 1 d . . .
H18 H 0.0387 0.3039 -0.0626 0.050 Uiso 1 1 calc R U .
C19 C 0.08297(12) 0.3971(3) -0.0235(2) 0.0454(9) Uani 1 1 d . . .
H19 H 0.0793 0.4224 -0.0727 0.054 Uiso 1 1 calc R U .
C20 C 0.11260(12) 0.4301(3) 0.0434(3) 0.0480(9) Uani 1 1 d . . .
H20 H 0.1291 0.4785 0.0397 0.058 Uiso 1 1 calc R U .
C21 C 0.11831(10) 0.3931(3) 0.1153(2) 0.0404(8) Uani 1 1 d . . .
H21 H 0.1389 0.4158 0.1603 0.048 Uiso 1 1 calc R U .
C22 C 0.11572(9) 0.1433(2) 0.59651(18) 0.0317(7) Uani 1 1 d . . .
C23 C 0.12217(10) 0.1026(3) 0.66857(19) 0.0402(8) Uani 1 1 d . . .
H23 H 0.1154 0.1397 0.7027 0.048 Uiso 1 1 calc R U .
C24 C 0.13848(11) 0.0078(3) 0.68931(19) 0.0448(9) Uani 1 1 d . . .
H24 H 0.1435 -0.0202 0.7386 0.054 Uiso 1 1 calc R U .
C25 C 0.14753(10) -0.0467(3) 0.6391(2) 0.0416(8) Uani 1 1 d . . .
H25 H 0.1590 -0.1120 0.6534 0.050 Uiso 1 1 calc R U .
C26 C 0.13960(9) -0.0048(3) 0.56715(18) 0.0336(7) Uani 1 1 d . . .
C27 C 0.14142(11) -0.1752(3) 0.5120(2) 0.0436(8) Uani 1 1 d . . .
H27A H 0.1263 -0.1995 0.4585 0.052 Uiso 1 1 calc R U .
H27B H 0.1289 -0.1940 0.5440 0.052 Uiso 1 1 calc R U .
C28 C 0.17810(12) -0.2253(3) 0.5437(3) 0.0532(10) Uani 1 1 d . . .
H28A H 0.1757 -0.3008 0.5468 0.064 Uiso 1 1 calc R U .
H28B H 0.1937 -0.1990 0.5963 0.064 Uiso 1 1 calc R U .
C29 C 0.19469(11) -0.2001(3) 0.4899(2) 0.0454(8) Uani 1 1 d . . .
H29A H 0.2213 -0.2122 0.5169 0.054 Uiso 1 1 calc R U .
H29B H 0.1844 -0.2468 0.4446 0.054 Uiso 1 1 calc R U .
C30 C 0.20611(12) -0.0609(3) 0.4155(3) 0.0510(9) Uani 1 1 d . . .
H30A H 0.1889 -0.0651 0.3598 0.061 Uiso 1 1 calc R U .
H30B H 0.2270 -0.1068 0.4254 0.061 Uiso 1 1 calc R U .
C31 C 0.21913(10) 0.0484(3) 0.4368(3) 0.0474(9) Uani 1 1 d . . .
H31A H 0.2307 0.0729 0.4042 0.057 Uiso 1 1 calc R U .
H31B H 0.2374 0.0517 0.4917 0.057 Uiso 1 1 calc R U .
C32 C 0.18690(9) 0.1157(3) 0.4244(2) 0.0379(7) Uani 1 1 d . . .
H32A H 0.1960 0.1824 0.4507 0.046 Uiso 1 1 calc R U .
H32B H 0.1729 0.1296 0.3683 0.046 Uiso 1 1 calc R U .
C33 C 0.16625(9) -0.0254(3) 0.47528(18) 0.0333(7) Uani 1 1 d . . .
C34 C 0.10743(11) 0.3162(3) 0.6386(2) 0.0406(8) Uani 1 1 d . . .
H34A H 0.1145 0.3839 0.6259 0.049 Uiso 1 1 calc R U .
H34B H 0.1275 0.2916 0.6875 0.049 Uiso 1 1 calc R U .
C35 C 0.07314(12) 0.3267(4) 0.6482(2) 0.0511(10) Uani 1 1 d . . .
H35A H 0.0774 0.3720 0.6928 0.061 Uiso 1 1 calc R U .
H35B H 0.0651 0.2586 0.6577 0.061 Uiso 1 1 calc R U .
C36 C 0.04469(12) 0.3728(4) 0.5745(2) 0.0506(9) Uani 1 1 d . . .
H36A H 0.0202 0.3563 0.5700 0.061 Uiso 1 1 calc R U .
H36B H 0.0474 0.4486 0.5768 0.061 Uiso 1 1 calc R U .
C37 C 0.02058(10) 0.3763(3) 0.43227(19) 0.0365(7) Uani 1 1 d . . .
H37A H 0.0317 0.4315 0.4144 0.044 Uiso 1 1 calc R U .
H37B H 0.0000 0.4063 0.4393 0.044 Uiso 1 1 calc R U .
C38 C 0.00698(9) 0.2910(3) 0.37281(19) 0.0336(7) Uani 1 1 d . . .
H38A H -0.0106 0.3188 0.3221 0.040 Uiso 1 1 calc R U .
H38B H -0.0055 0.2377 0.3891 0.040 Uiso 1 1 calc R U .
C39 C 0.03934(8) 0.2446(3) 0.36589(17) 0.0325(6) Uani 1 1 d . . .
H39A H 0.0319 0.1780 0.3385 0.039 Uiso 1 1 calc R U .
H39B H 0.0464 0.2907 0.3339 0.039 Uiso 1 1 calc R U .
C40 C 0.07219(9) 0.2667(2) 0.50405(17) 0.0299(6) Uani 1 1 d . . .

loop_
_atom_site_aniso_label
_atom_site_aniso_U_11
_atom_site_aniso_U_22
_atom_site_aniso_U_33
_atom_site_aniso_U_23
_atom_site_aniso_U_13
_atom_site_aniso_U_12
Ru1 0.02764(14) 0.02471(14) 0.02139(14) -0.00058(7) 0.00970(10) -0.00296(8)
P1 0.0458(6) 0.0647(7) 0.0465(6) -0.0024(5) 0.0164(5) 0.0079(5)
P2 0.0438(6) 0.0231(5) 0.0229(5) -0.0039(4) 0.0135(4) -0.0011(4)
P3 0.1333(16) 0.0238(6) 0.0279(6) 0.000 0.0358(8) 0.000
F1A 0.0709(17) 0.110(2) 0.0588(15) -0.0085(16) 0.0222(13) -0.0305(17)
F1B 0.0709(17) 0.110(2) 0.0588(15) -0.0085(16) 0.0222(13) -0.0305(17)
F2A 0.0709(17) 0.110(2) 0.0588(15) -0.0085(16) 0.0222(13) -0.0305(17)
F2B 0.0709(17) 0.110(2) 0.0588(15) -0.0085(16) 0.0222(13) -0.0305(17)
F3 0.0547(16) 0.086(2) 0.152(3) -0.040(2) 0.047(2) -0.0145(15)
F4 0.124(3) 0.0579(17) 0.075(2) -0.0055(15) 0.0343(19) 0.0109(18)
F5 0.0654(17) 0.094(2) 0.0675(18) 0.0369(16) 0.0017(14) -0.0170(16)
F6A 0.054(2) 0.129(4) 0.0402(19) -0.011(2) 0.0073(16) 0.029(3)
F6B 0.050(7) 0.119(12) 0.033(6) 0.038(7) 0.026(5) 0.039(8)
F7 0.0860(17) 0.0307(11) 0.0421(12) 0.0076(9) 0.0165(12) 0.0000(11)
F8 0.0500(13) 0.0717(16) 0.0365(11) -0.0032(11) 0.0147(10) -0.0141(11)
F9 0.0687(15) 0.0597(14) 0.0325(10) -0.0114(10) 0.0218(10) 0.0128(12)
F10A 0.238(8) 0.072(3) 0.055(3) -0.036(2) 0.063(4) -0.090(4)
F10B 0.17(2) 0.033(7) 0.17(2) -0.024(9) -0.112(17) 0.010(10)
F11 0.146(3) 0.082(2) 0.0391(13) -0.0083(13) 0.0473(16) -0.054(2)
F12 0.0844(19) 0.086(2) 0.0554(15) 0.0077(14) 0.0411(14) 0.0083(16)
N1 0.0284(12) 0.0266(12) 0.0248(12) -0.0017(9) 0.0122(10) -0.0020(10)
N2 0.0266(12) 0.0266(12) 0.0266(12) 0.0007(10) 0.0128(10) -0.0007(9)
N3 0.0286(12) 0.0263(12) 0.0289(12) -0.0031(10) 0.0114(10) -0.0028(10)
N4 0.0292(12) 0.0286(13) 0.0234(12) -0.0013(10) 0.0115(10) -0.0021(10)
N5 0.0463(16) 0.0283(13) 0.0294(14) -0.0027(10) 0.0193(12) -0.0002(11)
N6 0.0394(14) 0.0323(13) 0.0226(12) -0.0050(10) 0.0119(11) -0.0056(11)
N7 0.0322(13) 0.0293(13) 0.0233(12) 0.0000(10) 0.0091(10) -0.0061(10)
N8 0.0388(14) 0.0250(13) 0.0374(14) 0.0007(11) 0.0151(12) -0.0034(11)
N9 0.0429(16) 0.0325(15) 0.0472(17) 0.0024(12) 0.0203(13) 0.0042(12)
N10 0.0301(13) 0.0296(13) 0.0365(14) 0.0000(11) 0.0136(11) -0.0011(10)
C1 0.0296(14) 0.0290(15) 0.0252(14) -0.0003(11) 0.0136(12) -0.0023(12)
C2 0.0365(16) 0.0391(17) 0.0251(14) -0.0033(13) 0.0163(13) -0.0055(13)
C3 0.0406(17) 0.0345(17) 0.0326(16) -0.0099(13) 0.0160(14) -0.0124(14)
C4 0.0402(17) 0.0347(17) 0.0343(16) -0.0010(14) 0.0180(14) -0.0112(14)
C5 0.0315(15) 0.0329(16) 0.0260(14) 0.0008(12) 0.0134(12) -0.0051(12)
C6 0.0290(15) 0.0275(15) 0.0265(15) -0.0009(11) 0.0139(12) -0.0009(11)
C7 0.0320(15) 0.0309(15) 0.0268(14) 0.0004(12) 0.0152(12) 0.0002(12)
C8 0.0321(15) 0.0309(15) 0.0317(15) 0.0027(12) 0.0183(13) 0.0023(12)
C9 0.0333(16) 0.0269(15) 0.0374(17) 0.0028(12) 0.0188(14) -0.0001(12)
C10 0.0295(14) 0.0277(15) 0.0323(15) 0.0003(12) 0.0153(12) 0.0009(12)
C11 0.0296(15) 0.0273(15) 0.0333(16) 0.0000(11) 0.0138(13) 0.0002(11)
C12 0.0355(16) 0.0274(15) 0.0419(18) 0.0004(13) 0.0175(14) -0.0017(13)
C13 0.0345(16) 0.0315(17) 0.052(2) -0.0091(15) 0.0193(15) -0.0067(13)
C14 0.0331(16) 0.0373(18) 0.0402(18) -0.0094(14) 0.0116(14) -0.0050(14)
C15 0.0324(16) 0.0336(16) 0.0345(16) -0.0054(13) 0.0118(13) -0.0025(13)
C16 0.0418(17) 0.0284(15) 0.0366(17) 0.0066(13) 0.0252(14) 0.0069(13)
C17 0.0432(18) 0.0360(17) 0.0338(16) 0.0032(13) 0.0232(14) 0.0051(14)
C18 0.056(2) 0.0434(19) 0.0341(17) 0.0072(15) 0.0278(17) 0.0141(16)
C19 0.070(2) 0.0401(19) 0.0424(19) 0.0138(16) 0.0398(19) 0.0183(18)
C20 0.067(2) 0.0347(18) 0.064(2) 0.0119(17) 0.048(2) 0.0058(17)
C21 0.050(2) 0.0337(17) 0.048(2) 0.0050(15) 0.0314(17) 0.0035(15)
C22 0.0346(16) 0.0323(16) 0.0231(14) -0.0020(12) 0.0081(12) -0.0083(12)
C23 0.050(2) 0.0429(19) 0.0250(15) -0.0022(14) 0.0145(14) -0.0090(16)
C24 0.055(2) 0.048(2) 0.0246(15) 0.0081(14) 0.0114(15) -0.0073(17)
C25 0.049(2) 0.0341(17) 0.0335(17) 0.0078(14) 0.0110(15) -0.0020(15)
C26 0.0347(16) 0.0317(16) 0.0291(15) 0.0017(12) 0.0091(13) -0.0056(13)
C27 0.048(2) 0.0264(16) 0.052(2) 0.0001(15) 0.0178(17) -0.0035(15)
C28 0.055(2) 0.036(2) 0.056(2) 0.0033(17) 0.0126(19) 0.0011(17)
C29 0.050(2) 0.0314(18) 0.051(2) 0.0021(16) 0.0192(17) 0.0058(15)
C30 0.056(2) 0.041(2) 0.065(3) 0.0049(18) 0.036(2) 0.0100(17)
C31 0.0388(18) 0.045(2) 0.063(2) 0.0059(18) 0.0267(18) 0.0040(16)
C32 0.0349(17) 0.0350(17) 0.0442(19) 0.0008(14) 0.0178(15) -0.0011(14)
C33 0.0307(15) 0.0316(16) 0.0305(15) -0.0027(12) 0.0070(12) -0.0037(12)
C34 0.054(2) 0.0361(18) 0.0281(16) -0.0089(14) 0.0151(15) -0.0052(16)
C35 0.065(3) 0.060(2) 0.0325(19) -0.0131(17) 0.0245(18) -0.001(2)
C36 0.057(2) 0.062(2) 0.0380(19) -0.0119(18) 0.0264(18) 0.006(2)
C37 0.0457(18) 0.0301(16) 0.0353(17) 0.0020(14) 0.0192(15) 0.0037(14)
C38 0.0356(16) 0.0320(16) 0.0326(16) 0.0000(13) 0.0145(13) 0.0003(13)
C39 0.0323(15) 0.0382(17) 0.0248(14) -0.0009(12) 0.0104(12) 0.0012(13)
C40 0.0365(16) 0.0274(15) 0.0271(14) -0.0023(12) 0.0152(13) -0.0068(12)

loop_
_atom_type_symbol
_atom_type_description
_atom_type_scat_dispersion_real
_atom_type_scat_dispersion_imag
_atom_type_scat_source
C C 0.0181 0.0091 'International Tables Vol C Tables 4.2.6.8 and 6.1.1.4'
H H 0.0000 0.0000 'International Tables Vol C Tables 4.2.6.8 and 6.1.1.4'
N N 0.0311 0.0180 'International Tables Vol C Tables 4.2.6.8 and 6.1.1.4'
F F 0.0727 0.0534 'International Tables Vol C Tables 4.2.6.8 and 6.1.1.4'
P P 0.2955 0.4335 'International Tables Vol C Tables 4.2.6.8 and 6.1.1.4'
Ru Ru 0.0552 3.2960 'International Tables Vol C Tables 4.2.6.8 and 6.1.1.4'
O O 0.0492 0.0322 'International Tables Vol C Tables 4.2.6.8 and 6.1.1.4'

loop_
_geom_angle_atom_site_label_1
_geom_angle_atom_site_label_2
_geom_angle_atom_site_label_3
_geom_angle
_geom_angle_site_symmetry_1
_geom_angle_site_symmetry_3
N2 Ru1 N1 79.98(10) . .
N2 Ru1 N4 94.11(10) . .
N1 Ru1 N4 90.87(10) . .
N2 Ru1 N7 178.33(10) . .
N1 Ru1 N7 98.96(10) . .
N4 Ru1 N7 87.18(10) . .
N2 Ru1 N3 79.30(10) . .
N1 Ru1 N3 159.28(10) . .
N4 Ru1 N3 90.81(10) . .
N7 Ru1 N3 101.75(10) . .
N2 Ru1 N10 92.04(10) . .
N1 Ru1 N10 89.78(10) . .
N4 Ru1 N10 173.83(10) . .
N7 Ru1 N10 86.66(11) . .
N3 Ru1 N10 90.74(10) . .
F1A P1 F3 95.5(2) . .
F1A P1 F2B 57.3(4) . .
F3 P1 F2B 85.1(4) . .
F1A P1 F6A 91.1(3) . .
F3 P1 F6A 173.2(2) . .
F2B P1 F6A 99.9(4) . .
F1A P1 F2A 95.2(2) . .
F3 P1 F2A 92.4(3) . .
F2B P1 F2A 39.7(4) . .
F6A P1 F2A 88.7(3) . .
F1A P1 F4 177.3(2) . .
F3 P1 F4 85.95(19) . .
F2B P1 F4 125.2(4) . .
F6A P1 F4 87.4(3) . .
F2A P1 F4 87.0(2) . .
F1A P1 F5 92.6(2) . .
F3 P1 F5 91.8(2) . .
F2B P1 F5 149.1(5) . .
F6A P1 F5 86.2(2) . .
F2A P1 F5 170.7(3) . .
F4 P1 F5 85.05(17) . .
F1A P1 F6B 57.2(6) . .
F3 P1 F6B 152.3(6) . .
F2B P1 F6B 83.1(6) . .
F6A P1 F6B 34.0(5) . .
F2A P1 F6B 94.3(4) . .
F4 P1 F6B 121.2(6) . .
F5 P1 F6B 85.8(4) . .
F1A P1 F1B 31.6(5) . .
F3 P1 F1B 78.2(5) . .
F2B P1 F1B 82.2(7) . .
F6A P1 F1B 106.8(6) . .
F2A P1 F1B 121.9(5) . .
F4 P1 F1B 147.2(5) . .
F5 P1 F1B 67.1(5) . .
F6B P1 F1B 75.4(7) . .
F9 P2 F9 180.0 . 5_575
F9 P2 F7 90.78(13) . 5_575
F9 P2 F7 89.22(13) 5_575 5_575
F9 P2 F7 89.22(13) . .
F9 P2 F7 90.78(13) 5_575 .
F7 P2 F7 180.00(16) 5_575 .
F9 P2 F8 90.23(12) . 5_575
F9 P2 F8 89.78(12) 5_575 5_575
F7 P2 F8 89.60(13) 5_575 5_575
F7 P2 F8 90.40(13) . 5_575
F9 P2 F8 89.77(12) . .
F9 P2 F8 90.22(12) 5_575 .
F7 P2 F8 90.40(13) 5_575 .
F7 P2 F8 89.60(13) . .
F8 P2 F8 180.00(9) 5_575 .
F10B P3 F10B 48.6(18) 2 .
F10B P3 F12 116.4(7) 2 2
F10B P3 F12 147.8(14) . 2
F10B P3 F12 147.8(14) 2 .
F10B P3 F12 116.4(7) . .
F12 P3 F12 89.8(2) 2 .
F10B P3 F11 107.8(16) 2 2
F10B P3 F11 72.8(16) . 2
F12 P3 F11 90.26(18) 2 2
F12 P3 F11 89.32(14) . 2
F10B P3 F11 72.8(16) 2 .
F10B P3 F11 107.8(16) . .
F12 P3 F11 89.32(14) 2 .
F12 P3 F11 90.26(18) . .
F11 P3 F11 179.4(2) 2 .
F10B P3 F10A 39.5(12) 2 2
F10B P3 F10A 69.5(9) . 2
F12 P3 F10A 83.1(3) 2 2
F12 P3 F10A 172.5(3) . 2
F11 P3 F10A 88.2(2) 2 2
F11 P3 F10A 92.2(2) . 2
F10B P3 F10A 69.5(9) 2 .
F10B P3 F10A 39.5(12) . .
F12 P3 F10A 172.5(3) 2 .
F12 P3 F10A 83.1(3) . .
F11 P3 F10A 92.2(2) 2 .
F11 P3 F10A 88.2(2) . .
F10A P3 F10A 104.0(6) 2 .
F1B F1A F2B 133.5(11) . .
F1B F1A P1 94.4(10) . .
F2B F1A P1 62.7(4) . .
F1B F1A F6B 118.0(12) . .
F2B F1A F6B 91.6(7) . .
P1 F1A F6B 68.0(7) . .
F1A F1B P1 54.0(10) . .
F2B F2A P1 68.2(6) . .
F2A F2B F1A 128.6(9) . .
F2A F2B P1 72.1(6) . .
F1A F2B P1 60.0(4) . .
F6B F6A P1 81.3(8) . .
F6A F6B F1A 119.3(12) . .
F6A F6B P1 64.7(9) . .
F1A F6B P1 54.8(4) . .
F10B F10A P3 60.2(10) . .
F10A F10B F10B 103(5) . 2
F10A F10B P3 80.3(15) . .
F10B F10B P3 65.7(9) 2 .
C5 N1 C1 118.0(3) . .
C5 N1 Ru1 129.1(2) . .
C1 N1 Ru1 112.81(19) . .
C10 N2 C6 121.1(3) . .
C10 N2 Ru1 120.0(2) . .
C6 N2 Ru1 118.8(2) . .
C15 N3 C11 117.9(3) . .
C15 N3 Ru1 128.8(2) . .
C11 N3 Ru1 113.1(2) . .
C40 N4 C39 120.0(3) . .
C40 N4 Ru1 121.2(2) . .
C39 N4 Ru1 118.54(18) . .
C40 N5 C37 118.3(3) . .
C40 N5 C36 126.9(3) . .
C37 N5 C36 114.8(3) . .
C22 N6 C40 123.5(3) . .
C22 N6 C34 118.0(3) . .
C40 N6 C34 115.0(3) . .
C22 N7 C26 119.2(3) . .
C22 N7 Ru1 120.8(2) . .
C26 N7 Ru1 120.0(2) . .
C33 N8 C26 122.9(3) . .
C33 N8 C27 116.1(3) . .
C26 N8 C27 118.0(3) . .
C33 N9 C30 118.8(3) . .
C33 N9 C29 126.3(3) . .
C30 N9 C29 114.9(3) . .
C33 N10 C32 119.8(3) . .
C33 N10 Ru1 120.0(2) . .
C32 N10 Ru1 119.4(2) . .
N1 C1 C2 121.3(3) . .
N1 C1 C6 114.8(3) . .
C2 C1 C6 123.8(3) . .
C3 C2 C1 119.6(3) . .
C3 C2 H2 120.2 . .
C1 C2 H2 120.2 . .
C4 C3 C2 118.7(3) . .
C4 C3 H3 120.6 . .
C2 C3 H3 120.6 . .
C3 C4 C5 119.6(3) . .
C3 C4 H4 120.2 . .
C5 C4 H4 120.2 . .
N1 C5 C4 122.4(3) . .
N1 C5 H5 118.8 . .
C4 C5 H5 118.8 . .
N2 C6 C7 120.4(3) . .
N2 C6 C1 113.0(3) . .
C7 C6 C1 126.6(3) . .
C6 C7 C8 120.0(3) . .
C6 C7 H7 120.0 . .
C8 C7 H7 120.0 . .
C9 C8 C7 118.0(3) . .
C9 C8 C16 121.6(3) . .
C7 C8 C16 120.3(3) . .
C10 C9 C8 120.2(3) . .
C10 C9 H9 119.9 . .
C8 C9 H9 119.9 . .
N2 C10 C9 120.1(3) . .
N2 C10 C11 112.4(3) . .
C9 C10 C11 127.4(3) . .
N3 C11 C12 121.4(3) . .
N3 C11 C10 115.0(3) . .
C12 C11 C10 123.4(3) . .
C13 C12 C11 119.4(3) . .
C13 C12 H12 120.3 . .
C11 C12 H12 120.3 . .
C12 C13 C14 119.5(3) . .
C12 C13 H13 120.3 . .
C14 C13 H13 120.3 . .
C13 C14 C15 118.9(3) . .
C13 C14 H14 120.6 . .
C15 C14 H14 120.6 . .
N3 C15 C14 122.9(3) . .
N3 C15 H15 118.6 . .
C14 C15 H15 118.6 . .
C21 C16 C17 118.0(3) . .
C21 C16 C8 121.5(3) . .
C17 C16 C8 120.5(3) . .
C18 C17 C16 120.9(3) . .
C18 C17 H17 119.5 . .
C16 C17 H17 119.5 . .
C19 C18 C17 120.5(4) . .
C19 C18 H18 119.8 . .
C17 C18 H18 119.8 . .
C18 C19 C20 119.0(3) . .
C18 C19 H19 120.5 . .
C20 C19 H19 120.5 . .
C21 C20 C19 120.8(4) . .
C21 C20 H20 119.6 . .
C19 C20 H20 119.6 . .
C20 C21 C16 120.8(4) . .
C20 C21 H21 119.6 . .
C16 C21 H21 119.6 . .
N7 C22 C23 121.2(3) . .
N7 C22 N6 118.6(3) . .
C23 C22 N6 120.2(3) . .
C24 C23 C22 118.9(3) . .
C24 C23 H23 120.5 . .
C22 C23 H23 120.5 . .
C23 C24 C25 120.3(3) . .
C23 C24 H24 119.8 . .
C25 C24 H24 119.8 . .
C24 C25 C26 118.8(3) . .
C24 C25 H25 120.6 . .
C26 C25 H25 120.6 . .
N7 C26 C25 121.5(3) . .
N7 C26 N8 118.5(3) . .
C25 C26 N8 120.0(3) . .
N8 C27 C28 109.3(3) . .
N8 C27 H27A 109.8 . .
C28 C27 H27A 109.8 . .
N8 C27 H27B 109.8 . .
C28 C27 H27B 109.8 . .
H27A C27 H27B 108.3 . .
C27 C28 C29 107.4(3) . .
C27 C28 H28A 110.2 . .
C29 C28 H28A 110.2 . .
C27 C28 H28B 110.2 . .
C29 C28 H28B 110.2 . .
H28A C28 H28B 108.5 . .
N9 C29 C28 112.3(3) . .
N9 C29 H29A 109.2 . .
C28 C29 H29A 109.2 . .
N9 C29 H29B 109.2 . .
C28 C29 H29B 109.2 . .
H29A C29 H29B 107.9 . .
N9 C30 C31 108.3(3) . .
N9 C30 H30A 110.0 . .
C31 C30 H30A 110.0 . .
N9 C30 H30B 110.0 . .
C31 C30 H30B 110.0 . .
H30A C30 H30B 108.4 . .
C30 C31 C32 108.9(3) . .
C30 C31 H31A 109.9 . .
C32 C31 H31A 109.9 . .
C30 C31 H31B 109.9 . .
C32 C31 H31B 109.9 . .
H31A C31 H31B 108.3 . .
N10 C32 C31 114.0(3) . .
N10 C32 H32A 108.8 . .
C31 C32 H32A 108.8 . .
N10 C32 H32B 108.8 . .
C31 C32 H32B 108.8 . .
H32A C32 H32B 107.6 . .
N10 C33 N9 124.2(3) . .
N10 C33 N8 118.7(3) . .
N9 C33 N8 117.0(3) . .
N6 C34 C35 109.4(3) . .
N6 C34 H34A 109.8 . .
C35 C34 H34A 109.8 . .
N6 C34 H34B 109.8 . .
C35 C34 H34B 109.8 . .
H34A C34 H34B 108.2 . .
C34 C35 C36 107.2(3) . .
C34 C35 H35A 110.3 . .
C36 C35 H35A 110.3 . .
C34 C35 H35B 110.3 . .
C36 C35 H35B 110.3 . .
H35A C35 H35B 108.5 . .
N5 C36 C35 112.3(3) . .
N5 C36 H36A 109.1 . .
C35 C36 H36A 109.1 . .
N5 C36 H36B 109.1 . .
C35 C36 H36B 109.1 . .
H36A C36 H36B 107.9 . .
N5 C37 C38 109.1(3) . .
N5 C37 H37A 109.9 . .
C38 C37 H37A 109.9 . .
N5 C37 H37B 109.9 . .
C38 C37 H37B 109.9 . .
H37A C37 H37B 108.3 . .
C37 C38 C39 108.3(3) . .
C37 C38 H38A 110.0 . .
C39 C38 H38A 110.0 . .
C37 C38 H38B 110.0 . .
C39 C38 H38B 110.0 . .
H38A C38 H38B 108.4 . .
N4 C39 C38 114.1(3) . .
N4 C39 H39A 108.7 . .
C38 C39 H39A 108.7 . .
N4 C39 H39B 108.7 . .
C38 C39 H39B 108.7 . .
H39A C39 H39B 107.6 . .
N4 C40 N5 124.3(3) . .
N4 C40 N6 119.4(3) . .
N5 C40 N6 116.2(3) . .

loop_
_geom_bond_atom_site_label_1
_geom_bond_atom_site_label_2
_geom_bond_distance
_geom_bond_site_symmetry_2
Ru1 N2 1.946(2) .
Ru1 N1 2.065(2) .
Ru1 N4 2.071(2) .
Ru1 N7 2.072(2) .
Ru1 N3 2.076(2) .
Ru1 N10 2.092(3) .
P1 F1A 1.527(4) .
P1 F3 1.562(3) .
P1 F2B 1.566(10) .
P1 F6A 1.584(4) .
P1 F2A 1.605(5) .
P1 F4 1.607(4) .
P1 F5 1.616(3) .
P1 F6B 1.732(13) .
P1 F1B 1.88(2) .
P2 F9 1.592(2) .
P2 F9 1.592(2) 5_575
P2 F7 1.595(2) 5_575
P2 F7 1.595(2) .
P2 F8 1.602(2) 5_575
P2 F8 1.602(2) .
P3 F10B 1.460(17) 2
P3 F10B 1.460(17) .
P3 F12 1.572(3) 2
P3 F12 1.572(3) .
P3 F11 1.592(3) 2
P3 F11 1.592(3) .
P3 F10A 1.659(6) 2
P3 F10A 1.659(6) .
F1A F1B 0.990(18) .
F1A F2B 1.484(11) .
F1A F6B 1.570(14) .
F2A F2B 1.077(12) .
F6A F6B 0.979(17) .
F10A F10B 1.07(3) .
F10B F10B 1.20(5) 2
N1 C5 1.346(4) .
N1 C1 1.376(4) .
N2 C10 1.353(4) .
N2 C6 1.355(4) .
N3 C15 1.347(4) .
N3 C11 1.374(4) .
N4 C40 1.305(4) .
N4 C39 1.476(4) .
N5 C40 1.350(4) .
N5 C37 1.461(4) .
N5 C36 1.466(4) .
N6 C22 1.399(4) .
N6 C40 1.407(4) .
N6 C34 1.473(4) .
N7 C22 1.352(4) .
N7 C26 1.360(4) .
N8 C33 1.400(4) .
N8 C26 1.409(4) .
N8 C27 1.476(4) .
N9 C33 1.343(4) .
N9 C30 1.467(5) .
N9 C29 1.470(5) .
N10 C33 1.310(4) .
N10 C32 1.465(4) .
C1 C2 1.391(4) .
C1 C6 1.472(4) .
C2 C3 1.384(5) .
C2 H2 0.9500 .
C3 C4 1.384(5) .
C3 H3 0.9500 .
C4 C5 1.384(5) .
C4 H4 0.9500 .
C5 H5 0.9500 .
C6 C7 1.384(4) .
C7 C8 1.400(4) .
C7 H7 0.9500 .
C8 C9 1.399(5) .
C8 C16 1.483(4) .
C9 C10 1.387(4) .
C9 H9 0.9500 .
C10 C11 1.472(4) .
C11 C12 1.394(4) .
C12 C13 1.379(5) .
C12 H12 0.9500 .
C13 C14 1.383(5) .
C13 H13 0.9500 .
C14 C15 1.387(5) .
C14 H14 0.9500 .
C15 H15 0.9500 .
C16 C21 1.396(5) .
C16 C17 1.401(5) .
C17 C18 1.390(5) .
C17 H17 0.9500 .
C18 C19 1.381(6) .
C18 H18 0.9500 .
C19 C20 1.391(6) .
C19 H19 0.9500 .
C20 C21 1.384(5) .
C20 H20 0.9500 .
C21 H21 0.9500 .
C22 C23 1.397(4) .
C23 C24 1.374(6) .
C23 H23 0.9500 .
C24 C25 1.375(6) .
C24 H24 0.9500 .
C25 C26 1.387(5) .
C25 H25 0.9500 .
C27 C28 1.497(6) .
C27 H27A 0.9900 .
C27 H27B 0.9900 .
C28 C29 1.505(6) .
C28 H28A 0.9900 .
C28 H28B 0.9900 .
C29 H29A 0.9900 .
C29 H29B 0.9900 .
C30 C31 1.510(6) .
C30 H30A 0.9900 .
C30 H30B 0.9900 .
C31 C32 1.511(5) .
C31 H31A 0.9900 .
C31 H31B 0.9900 .
C32 H32A 0.9900 .
C32 H32B 0.9900 .
C34 C35 1.501(6) .
C34 H34A 0.9900 .
C34 H34B 0.9900 .
C35 C36 1.507(6) .
C35 H35A 0.9900 .
C35 H35B 0.9900 .
C36 H36A 0.9900 .
C36 H36B 0.9900 .
C37 C38 1.512(5) .
C37 H37A 0.9900 .
C37 H37B 0.9900 .
C38 C39 1.513(4) .
C38 H38A 0.9900 .
C38 H38B 0.9900 .
C39 H39A 0.9900 .
C39 H39B 0.9900 .

loop_
_geom_torsion_atom_site_label_1
_geom_torsion_atom_site_label_2
_geom_torsion_atom_site_label_3
_geom_torsion_atom_site_label_4
_geom_torsion
_geom_torsion_site_symmetry_1
_geom_torsion_site_symmetry_4
F3 P1 F1A F1B 56.8(11) . .
F2B P1 F1A F1B 137.4(12) . .
F6A P1 F1A F1B -121.4(11) . .
F2A P1 F1A F1B 149.7(10) . .
F5 P1 F1A F1B -35.2(10) . .
F6B P1 F1A F1B -118.5(11) . .
F3 P1 F1A F2B -80.6(5) . .
F6A P1 F1A F2B 101.1(5) . .
F2A P1 F1A F2B 12.3(6) . .
F5 P1 F1A F2B -172.6(5) . .
F6B P1 F1A F2B 104.1(7) . .
F1B P1 F1A F2B -137.4(12) . .
F3 P1 F1A F6B 175.3(4) . .
F2B P1 F1A F6B -104.1(7) . .
F6A P1 F1A F6B -3.0(5) . .
F2A P1 F1A F6B -91.8(4) . .
F5 P1 F1A F6B 83.3(4) . .
F1B P1 F1A F6B 118.5(11) . .
F2B F1A F1B P1 55.9(12) . .
F6B F1A F1B P1 -67.4(9) . .
F3 P1 F1B F1A -121.7(10) . .
F2B P1 F1B F1A -35.1(10) . .
F6A P1 F1B F1A 63.0(10) . .
F2A P1 F1B F1A -36.2(12) . .
F4 P1 F1B F1A 175.5(4) . .
F5 P1 F1B F1A 141.3(11) . .
F6B P1 F1B F1A 49.8(9) . .
F1A P1 F2A F2B -16.3(7) . .
F3 P1 F2A F2B 79.4(7) . .
F6A P1 F2A F2B -107.2(7) . .
F4 P1 F2A F2B 165.3(7) . .
F6B P1 F2A F2B -73.7(9) . .
F1B P1 F2A F2B 1.8(9) . .
P1 F2A F2B F1A 21.6(9) . .
F1B F1A F2B F2A -92(2) . .
P1 F1A F2B F2A -23.8(9) . .
F6B F1A F2B F2A 40.2(13) . .
F1B F1A F2B P1 -68.3(16) . .
F6B F1A F2B P1 64.1(6) . .
F1A P1 F2B F2A 160.6(8) . .
F3 P1 F2B F2A -99.7(6) . .
F6A P1 F2B F2A 75.8(6) . .
F4 P1 F2B F2A -18.1(8) . .
F5 P1 F2B F2A 175.0(4) . .
F6B P1 F2B F2A 105.4(8) . .
F1B P1 F2B F2A -178.4(8) . .
F3 P1 F2B F1A 99.7(4) . .
F6A P1 F2B F1A -84.8(4) . .
F2A P1 F2B F1A -160.6(8) . .
F4 P1 F2B F1A -178.7(3) . .
F5 P1 F2B F1A 14.4(10) . .
F6B P1 F2B F1A -55.2(6) . .
F1B P1 F2B F1A 21.0(6) . .
F1A P1 F6A F6B 4.5(7) . .
F2B P1 F6A F6B 61.4(9) . .
F2A P1 F6A F6B 99.7(7) . .
F4 P1 F6A F6B -173.3(7) . .
F5 P1 F6A F6B -88.1(7) . .
F1B P1 F6A F6B -23.4(9) . .
P1 F6A F6B F1A -5.0(8) . .
F1B F1A F6B F6A 88.6(15) . .
F2B F1A F6B F6A -54.0(11) . .
P1 F1A F6B F6A 5.5(9) . .
F1B F1A F6B P1 83.1(12) . .
F2B F1A F6B P1 -59.5(4) . .
F1A P1 F6B F6A -174.7(9) . .
F3 P1 F6B F6A 175.2(5) . .
F2B P1 F6B F6A -119.4(8) . .
F2A P1 F6B F6A -81.3(7) . .
F4 P1 F6B F6A 7.8(9) . .
F5 P1 F6B F6A 89.4(7) . .
F1B P1 F6B F6A 156.9(9) . .
F3 P1 F6B F1A -10.1(10) . .
F2B P1 F6B F1A 55.3(5) . .
F6A P1 F6B F1A 174.7(9) . .
F2A P1 F6B F1A 93.4(4) . .
F4 P1 F6B F1A -177.5(3) . .
F5 P1 F6B F1A -95.9(3) . .
F1B P1 F6B F1A -28.4(5) . .
F10B P3 F10A F10B 49(4) 2 .
F12 P3 F10A F10B -148(2) . .
F11 P3 F10A F10B -59(2) 2 .
F11 P3 F10A F10B 121(2) . .
F10A P3 F10A F10B 30(2) 2 .
P3 F10A F10B F10B -61.9(7) . 2
F10B P3 F10B F10A -110(5) 2 .
F12 P3 F10B F10A 177.1(4) 2 .
F12 P3 F10B F10A 36(2) . .
F11 P3 F10B F10A 116.0(15) 2 .
F11 P3 F10B F10A -63.8(15) . .
F10A P3 F10B F10A -149(2) 2 .
F12 P3 F10B F10B -73(5) 2 2
F12 P3 F10B F10B 145(3) . 2
F11 P3 F10B F10B -134(4) 2 2
F11 P3 F10B F10B 46(4) . 2
F10A P3 F10B F10B -40(3) 2 2
F10A P3 F10B F10B 110(5) . 2
C5 N1 C1 C2 -4.1(4) . .
Ru1 N1 C1 C2 175.1(2) . .
C5 N1 C1 C6 173.4(3) . .
Ru1 N1 C1 C6 -7.4(3) . .
N1 C1 C2 C3 0.3(5) . .
C6 C1 C2 C3 -177.0(3) . .
C1 C2 C3 C4 3.0(5) . .
C2 C3 C4 C5 -2.3(5) . .
C1 N1 C5 C4 4.9(5) . .
Ru1 N1 C5 C4 -174.2(2) . .
C3 C4 C5 N1 -1.7(5) . .
C10 N2 C6 C7 -0.2(4) . .
Ru1 N2 C6 C7 -177.9(2) . .
C10 N2 C6 C1 -179.1(3) . .
Ru1 N2 C6 C1 3.2(3) . .
N1 C1 C6 N2 3.1(4) . .
C2 C1 C6 N2 -179.5(3) . .
N1 C1 C6 C7 -175.8(3) . .
C2 C1 C6 C7 1.7(5) . .
N2 C6 C7 C8 -1.2(4) . .
C1 C6 C7 C8 177.6(3) . .
C6 C7 C8 C9 1.1(4) . .
C6 C7 C8 C16 -179.1(3) . .
C7 C8 C9 C10 0.3(5) . .
C16 C8 C9 C10 -179.5(3) . .
C6 N2 C10 C9 1.7(4) . .
Ru1 N2 C10 C9 179.3(2) . .
C6 N2 C10 C11 -174.4(3) . .
Ru1 N2 C10 C11 3.2(3) . .
C8 C9 C10 N2 -1.7(5) . .
C8 C9 C10 C11 173.7(3) . .
C15 N3 C11 C12 -1.9(4) . .
Ru1 N3 C11 C12 -178.1(2) . .
C15 N3 C11 C10 173.9(3) . .
Ru1 N3 C11 C10 -2.3(3) . .
N2 C10 C11 N3 -0.4(4) . .
C9 C10 C11 N3 -176.1(3) . .
N2 C10 C11 C12 175.3(3) . .
C9 C10 C11 C12 -0.4(5) . .
N3 C11 C12 C13 2.1(5) . .
C10 C11 C12 C13 -173.3(3) . .
C11 C12 C13 C14 -0.9(5) . .
C12 C13 C14 C15 -0.4(5) . .
C11 N3 C15 C14 0.5(5) . .
Ru1 N3 C15 C14 176.1(2) . .
C13 C14 C15 N3 0.6(5) . .
C9 C8 C16 C21 26.8(5) . .
C7 C8 C16 C21 -153.1(3) . .
C9 C8 C16 C17 -153.7(3) . .
C7 C8 C16 C17 26.5(4) . .
C21 C16 C17 C18 -1.1(5) . .
C8 C16 C17 C18 179.4(3) . .
C16 C17 C18 C19 0.5(5) . .
C17 C18 C19 C20 -0.1(5) . .
C18 C19 C20 C21 0.3(5) . .
C19 C20 C21 C16 -0.9(5) . .
C17 C16 C21 C20 1.3(5) . .
C8 C16 C21 C20 -179.1(3) . .
C26 N7 C22 C23 0.5(5) . .
Ru1 N7 C22 C23 -178.1(2) . .
C26 N7 C22 N6 177.8(3) . .
Ru1 N7 C22 N6 -0.8(4) . .
C40 N6 C22 N7 49.9(4) . .
C34 N6 C22 N7 -152.3(3) . .
C40 N6 C22 C23 -132.8(3) . .
C34 N6 C22 C23 25.0(4) . .
N7 C22 C23 C24 1.5(5) . .
N6 C22 C23 C24 -175.8(3) . .
C22 C23 C24 C25 -1.4(5) . .
C23 C24 C25 C26 -0.5(6) . .
C22 N7 C26 C25 -2.6(5) . .
Ru1 N7 C26 C25 176.0(3) . .
C22 N7 C26 N8 174.9(3) . .
Ru1 N7 C26 N8 -6.5(4) . .
C24 C25 C26 N7 2.6(5) . .
C24 C25 C26 N8 -174.8(3) . .
C33 N8 C26 N7 55.0(4) . .
C27 N8 C26 N7 -145.3(3) . .
C33 N8 C26 C25 -127.4(3) . .
C27 N8 C26 C25 32.3(5) . .
C33 N8 C27 C28 53.5(4) . .
C26 N8 C27 C28 -107.6(4) . .
N8 C27 C28 C29 -63.3(4) . .
C33 N9 C29 C28 -7.3(5) . .
C30 N9 C29 C28 174.8(3) . .
C27 C28 C29 N9 40.7(4) . .
C33 N9 C30 C31 40.4(5) . .
C29 N9 C30 C31 -141.6(3) . .
N9 C30 C31 C32 -57.3(4) . .
C33 N10 C32 C31 -10.2(5) . .
Ru1 N10 C32 C31 179.7(2) . .
C30 C31 C32 N10 44.0(4) . .
C32 N10 C33 N9 -11.0(5) . .
Ru1 N10 C33 N9 159.1(3) . .
C32 N10 C33 N8 171.3(3) . .
Ru1 N10 C33 N8 -18.6(4) . .
C30 N9 C33 N10 -5.5(5) . .
C29 N9 C33 N10 176.7(3) . .
C30 N9 C33 N8 172.2(3) . .
C29 N9 C33 N8 -5.6(5) . .
C26 N8 C33 N10 -40.2(4) . .
C27 N8 C33 N10 159.8(3) . .
C26 N8 C33 N9 142.0(3) . .
C27 N8 C33 N9 -18.1(4) . .
C22 N6 C34 C35 -103.3(4) . .
C40 N6 C34 C35 56.4(4) . .
N6 C34 C35 C36 -64.2(4) . .
C40 N5 C36 C35 -0.6(6) . .
C37 N5 C36 C35 179.9(3) . .
C34 C35 C36 N5 37.0(5) . .
C40 N5 C37 C38 41.6(4) . .
C36 N5 C37 C38 -138.8(3) . .
N5 C37 C38 C39 -57.4(3) . .
C40 N4 C39 C38 -10.8(4) . .
Ru1 N4 C39 C38 174.9(2) . .
C37 C38 C39 N4 43.4(4) . .
C39 N4 C40 N5 -9.2(5) . .
Ru1 N4 C40 N5 164.9(2) . .
C39 N4 C40 N6 174.4(3) . .
Ru1 N4 C40 N6 -11.5(4) . .
C37 N5 C40 N4 -7.4(5) . .
C36 N5 C40 N4 173.1(3) . .
C37 N5 C40 N6 169.1(3) . .
C36 N5 C40 N6 -10.4(5) . .
C22 N6 C40 N4 -43.1(4) . .
C34 N6 C40 N4 158.5(3) . .
C22 N6 C40 N5 140.2(3) . .
C34 N6 C40 N5 -18.2(4) . .

loop_
_platon_squeeze_void_nr
_platon_squeeze_void_average_x
_platon_squeeze_void_average_y
_platon_squeeze_void_average_z
_platon_squeeze_void_volume
_platon_squeeze_void_count_electrons
_platon_squeeze_void_content
1 0.250 0.052 0.250 250 48 ' '
2 0.250 -0.065 0.750 250 48 ' '
3 0.750 0.052 0.250 250 48 ' '
4 0.750 -0.065 0.750 250 48 ' '
5 0.387 0.198 0.163 31 1 ' '
6 0.613 0.198 0.337 31 1 ' '
7 0.113 0.302 0.837 31 1 ' '
8 0.887 0.302 0.663 31 1 ' '
9 0.113 0.698 0.337 31 1 ' '
10 0.887 0.698 0.163 31 1 ' '
11 0.387 0.802 0.663 31 1 ' '
12 0.613 0.802 0.837 31 1 ' '
